data_5910184
loop_
_publ_author_name
'Wyckoff, R. W. G.'

_publ_section_title
;
Page 44 from the Structure of Crystals, vol. 3 by Wyckoff R W G. 
published by Interscience Publishers, Inc. in 1951 
;
_journal_name_full 'The Structure of Crystals'
_journal_page_first 44
_journal_page_last 44
_journal_volume 3
_journal_year 1951
_chemical_formula_structural BiSbO4
_chemical_formula_sum 'Bi O4 Sb'
_space_group_IT_number 15
_symmetry_cell_setting monoclinic
_symmetry_Int_Tables_number 15
_symmetry_space_group_name_Hall '-C 2yc'
_symmetry_space_group_name_H-M 'C 1 2/c 1'
_audit_creation_date 2006-02-07
_audit_creation_method
;
Page 44 from the Structure of Crystals, vol. 3 by Wyckoff R W G. 
published by Interscience Publishers, Inc. in 1951 
;
_audit_update_record 'created by Girish Upreti, Portland State University'
_cell_angle_alpha 90
_cell_angle_beta 101
_cell_angle_gamma 90
_cell_length_a 5.464
_cell_length_b 4.887
_cell_length_c 11.81
_cell_volume 309.563
_cod_original_sg_symbol_H-M 'C 2/c'
_cod_original_formula_sum 'Bi Sb O4'
_cod_database_code 5910184

loop_
_symmetry_equiv_pos_as_xyz
x,y,z
-x,y,-z+1/2
-x,-y,-z
x,-y,z+1/2
x+1/2,y+1/2,z
-x+1/2,y+1/2,-z+1/2
-x+1/2,-y+1/2,-z
x+1/2,-y+1/2,z+1/2

loop_
_atom_site_fract_x
_atom_site_fract_y
_atom_site_fract_z
_atom_site_label
0.00000 0.00000 0.00000 Sb1
0.00000 0.00000 0.50000 Sb2
0.00000 0.51200 0.25000 Bi1
0.00000 -0.51200 -0.25000 Bi2
0.23000 0.30000 0.06000 O1
-0.23000 0.30000 0.44000 O2
-0.23000 -0.30000 -0.06000 O3
0.23000 -0.30000 -0.44000 O4
0.12000 -0.14000 0.15000 O5
